data_7105078
loop_
_publ_author_name
'Xinjiao Wang'
'Frank W. Heinemann'
'Mei Yang'
'Berthold U. Melcher'
'Melinda Fekete'
'Anja-Verena Mudring'
'Peter Wasserscheid'
'Karsten Meyer'

_publ_section_title
;
 A new class of double alkyl-substituted, liquid crystalline
 imidazolium ionic liquids---a unique combination of structural
 features, viscosity effects, and thermal properties
;
_journal_name_full 'Chem. Commun.'
_journal_page_first 7405
_journal_page_last 7407
_journal_paper_doi 10.1039/b914939b
_journal_year 2009
_chemical_formula_moiety 'C27 H53 N2, Cl O4'
_chemical_formula_sum 'C27 H53 Cl N2 O4'
_chemical_formula_weight 505.16
_chemical_name_systematic
;
?
;
_space_group_IT_number 14
_symmetry_cell_setting monoclinic
_symmetry_space_group_name_Hall '-P 2yn'
_symmetry_space_group_name_H-M 'P 1 21/n 1'
_atom_sites_solution_hydrogens geom
_atom_sites_solution_primary direct
_atom_sites_solution_secondary difmap
_audit_creation_method SHELXL-97
_cell_angle_alpha 90.00
_cell_angle_beta 90.678(7)
_cell_angle_gamma 90.00
_cell_formula_units_Z 4
_cell_length_a 7.6633(6)
_cell_length_b 10.1450(5)
_cell_length_c 38.800(3)
_cell_measurement_reflns_used 183
_cell_measurement_temperature 200(2)
_cell_measurement_theta_max 20.00
_cell_measurement_theta_min 6.00
_cell_volume 3016.3(4)
_computing_cell_refinement 'EVALCCD (Duisenberg, 2003)'
_computing_data_collection 'COLLECT (Bruker-Nonius, 2002)'
_computing_data_reduction 'EVALCCD (Duisenberg, 2003)'
_computing_molecular_graphics 'SHELXTL 6.12 (Bruker AXS, 2002)'
_computing_publication_material 'SHELXTL 6.12 (Bruker AXS, 2002)'
_computing_structure_refinement 'SHELXTL 6.12 (Bruker AXS, 2002)'
_computing_structure_solution 'SHELXTL 6.12 (Bruker AXS, 2002)'
_diffrn_ambient_temperature 200(2)
_diffrn_detector_area_resol_mean 9
_diffrn_measured_fraction_theta_full 0.997
_diffrn_measured_fraction_theta_max 0.997
_diffrn_measurement_device_type 'Bruker-Nonius KappaCCD'
_diffrn_measurement_method
;
\f- and \w-rotations with 0.70 \% and 29 sec per frame
;
_diffrn_radiation_monochromator graphite
_diffrn_radiation_source 'fine-focus sealed tube'
_diffrn_radiation_type MoK\a
_diffrn_radiation_wavelength 0.71073
_diffrn_reflns_av_R_equivalents 0.0436
_diffrn_reflns_av_sigmaI/netI 0.0268
_diffrn_reflns_limit_h_max 9
_diffrn_reflns_limit_h_min -9
_diffrn_reflns_limit_k_max 12
_diffrn_reflns_limit_k_min -12
_diffrn_reflns_limit_l_max 47
_diffrn_reflns_limit_l_min -47
_diffrn_reflns_number 45939
_diffrn_reflns_theta_full 25.68
_diffrn_reflns_theta_max 25.68
_diffrn_reflns_theta_min 3.31
_exptl_absorpt_coefficient_mu 0.158
_exptl_absorpt_correction_T_max 0.981
_exptl_absorpt_correction_T_min 0.875
_exptl_absorpt_correction_type multi-scan
_exptl_absorpt_process_details 'SADABS, Bruker-AXS, 2002'
_exptl_crystal_colour colorless
_exptl_crystal_density_diffrn 1.112
_exptl_crystal_density_method 'not measured'
_exptl_crystal_description plate
_exptl_crystal_F_000 1112
_exptl_crystal_size_max 0.44
_exptl_crystal_size_mid 0.30
_exptl_crystal_size_min 0.12
_refine_diff_density_max 0.360
_refine_diff_density_min -0.288
_refine_diff_density_rms 0.037
_refine_ls_extinction_method none
_refine_ls_goodness_of_fit_ref 1.043
_refine_ls_hydrogen_treatment constr
_refine_ls_matrix_type full
_refine_ls_number_parameters 309
_refine_ls_number_reflns 5730
_refine_ls_number_restraints 0
_refine_ls_restrained_S_all 1.043
_refine_ls_R_factor_all 0.0715
_refine_ls_R_factor_gt 0.0507
_refine_ls_shift/su_max 0.001
_refine_ls_shift/su_mean 0.000
_refine_ls_structure_factor_coef Fsqd
_refine_ls_weighting_details 'calc w=1/[\s^2^(Fo^2^)+(0.0475P)^2^+1.6964P] where P=(Fo^2^+2Fc^2^)/3'
_refine_ls_weighting_scheme calc
_refine_ls_wR_factor_gt 0.1168
_refine_ls_wR_factor_ref 0.1266
_reflns_number_gt 4373
_reflns_number_total 5730
_reflns_threshold_expression >2sigma(I)
_cod_data_source_file b914939b.txt
_cod_data_source_block xw0801
_cod_original_sg_symbol_Hall -P2yn
_cod_original_sg_symbol_H-M P2(1)/n
_cod_database_code 7105078

loop_
_symmetry_equiv_pos_as_xyz
'x, y, z'
'-x+1/2, y+1/2, -z+1/2'
'-x, -y, -z'
'x-1/2, -y-1/2, z-1/2'

loop_
_atom_site_label
_atom_site_type_symbol
_atom_site_fract_x
_atom_site_fract_y
_atom_site_fract_z
_atom_site_U_iso_or_equiv
_atom_site_adp_type
_atom_site_occupancy
_atom_site_symmetry_multiplicity
_atom_site_calc_flag
_atom_site_refinement_flags
_atom_site_disorder_assembly
_atom_site_disorder_group
Cl1 Cl 0.43377(6) 0.74163(5) 0.283255(13) 0.04387(16) Uani 1 1 d . . .
O11 O 0.3890(3) 0.86103(16) 0.29966(5) 0.0758(6) Uani 1 1 d . . .
O12 O 0.5775(2) 0.6805(2) 0.30033(4) 0.0709(5) Uani 1 1 d . . .
O13 O 0.2872(2) 0.65769(18) 0.28406(6) 0.0867(6) Uani 1 1 d . . .
O14 O 0.4822(3) 0.7695(2) 0.24840(4) 0.0877(7) Uani 1 1 d . . .
N1 N 0.5361(2) 0.33512(15) 0.25040(4) 0.0359(4) Uani 1 1 d . . .
N2 N 0.3908(2) 0.24259(16) 0.29089(4) 0.0367(4) Uani 1 1 d . . .
C1 C 0.4173(3) 0.3547(2) 0.27428(5) 0.0379(5) Uani 1 1 d . . .
H1A H 0.3602 0.4359 0.2788 0.045 Uiso 1 1 calc R . .
C2 C 0.4962(3) 0.1483(2) 0.27697(5) 0.0439(5) Uani 1 1 d . . .
H2A H 0.5037 0.0587 0.2839 0.053 Uiso 1 1 calc R . .
C3 C 0.5870(3) 0.2055(2) 0.25178(5) 0.0429(5) Uani 1 1 d . . .
H3A H 0.6708 0.1642 0.2375 0.051 Uiso 1 1 calc R . .
C4 C 0.6071(3) 0.4335(2) 0.22659(5) 0.0434(5) Uani 1 1 d . . .
H4A H 0.7351 0.4391 0.2301 0.052 Uiso 1 1 calc R . .
H4B H 0.5569 0.5209 0.2320 0.052 Uiso 1 1 calc R . .
C5 C 0.5683(3) 0.4009(2) 0.18935(5) 0.0415(5) Uani 1 1 d . . .
H5A H 0.4409 0.4067 0.1850 0.050 Uiso 1 1 calc R . .
H5B H 0.6052 0.3092 0.1846 0.050 Uiso 1 1 calc R . .
C6 C 0.6621(3) 0.4941(2) 0.16518(5) 0.0435(5) Uani 1 1 d . . .
H6A H 0.6264 0.5856 0.1704 0.052 Uiso 1 1 calc R . .
H6B H 0.7893 0.4873 0.1696 0.052 Uiso 1 1 calc R . .
C7 C 0.6259(3) 0.4669(2) 0.12740(5) 0.0475(5) Uani 1 1 d . . .
H7A H 0.4995 0.4784 0.1228 0.057 Uiso 1 1 calc R . .
H7B H 0.6555 0.3739 0.1225 0.057 Uiso 1 1 calc R . .
C8 C 0.7262(3) 0.5548(2) 0.10299(5) 0.0464(5) Uani 1 1 d . . .
H8A H 0.6997 0.6480 0.1084 0.056 Uiso 1 1 calc R . .
H8B H 0.8528 0.5411 0.1070 0.056 Uiso 1 1 calc R . .
C9 C 0.6848(3) 0.5300(2) 0.06527(5) 0.0489(5) Uani 1 1 d . . .
H9A H 0.7084 0.4361 0.0601 0.059 Uiso 1 1 calc R . .
H9B H 0.5588 0.5457 0.0612 0.059 Uiso 1 1 calc R . .
C10 C 0.7875(3) 0.6148(2) 0.04063(5) 0.0460(5) Uani 1 1 d . . .
H10A H 0.9134 0.5970 0.0442 0.055 Uiso 1 1 calc R . .
H10B H 0.7667 0.7087 0.0462 0.055 Uiso 1 1 calc R . .
C11 C 0.7413(3) 0.5921(2) 0.00287(5) 0.0484(5) Uani 1 1 d . . .
H11B H 0.7617 0.4982 -0.0027 0.058 Uiso 1 1 calc R . .
H11C H 0.6154 0.6101 -0.0007 0.058 Uiso 1 1 calc R . .
C12 C 0.8440(3) 0.6764(2) -0.02172(5) 0.0483(5) Uani 1 1 d . . .
H12B H 0.8256 0.7702 -0.0157 0.058 Uiso 1 1 calc R . .
H12C H 0.9697 0.6570 -0.0184 0.058 Uiso 1 1 calc R . .
C13 C 0.7976(3) 0.6574(2) -0.05923(5) 0.0539(6) Uani 1 1 d . . .
H13B H 0.6718 0.6764 -0.0626 0.065 Uiso 1 1 calc R . .
H13C H 0.8172 0.5639 -0.0654 0.065 Uiso 1 1 calc R . .
C14 C 0.9015(4) 0.7439(3) -0.08327(6) 0.0679(7) Uani 1 1 d . . .
H14B H 0.8846 0.8371 -0.0765 0.082 Uiso 1 1 calc R . .
H14C H 1.0270 0.7231 -0.0802 0.082 Uiso 1 1 calc R . .
C15 C 0.8543(5) 0.7293(4) -0.12043(7) 0.1006(12) Uani 1 1 d . . .
H15A H 0.9252 0.7897 -0.1341 0.151 Uiso 1 1 calc R . .
H15B H 0.7304 0.7502 -0.1239 0.151 Uiso 1 1 calc R . .
H15C H 0.8762 0.6384 -0.1277 0.151 Uiso 1 1 calc R . .
C16 C 0.2758(3) 0.2238(2) 0.32049(5) 0.0448(5) Uani 1 1 d . . .
H16A H 0.2598 0.1283 0.3246 0.054 Uiso 1 1 calc R . .
H16B H 0.1599 0.2624 0.3151 0.054 Uiso 1 1 calc R . .
C17 C 0.3493(3) 0.2874(2) 0.35272(5) 0.0456(5) Uani 1 1 d . . .
H17A H 0.3502 0.3842 0.3496 0.055 Uiso 1 1 calc R . .
H17B H 0.4716 0.2582 0.3561 0.055 Uiso 1 1 calc R . .
C18 C 0.2467(3) 0.2544(2) 0.38486(5) 0.0449(5) Uani 1 1 d . . .
H18A H 0.1213 0.2716 0.3804 0.054 Uiso 1 1 calc R . .
H18B H 0.2601 0.1593 0.3900 0.054 Uiso 1 1 calc R . .
C19 C 0.3056(3) 0.3336(2) 0.41611(5) 0.0471(5) Uani 1 1 d . . .
H19A H 0.2899 0.4285 0.4109 0.057 Uiso 1 1 calc R . .
H19B H 0.4319 0.3181 0.4200 0.057 Uiso 1 1 calc R . .
C20 C 0.2098(3) 0.3018(2) 0.44913(5) 0.0449(5) Uani 1 1 d . . .
H20A H 0.2338 0.2090 0.4555 0.054 Uiso 1 1 calc R . .
H20B H 0.0827 0.3103 0.4448 0.054 Uiso 1 1 calc R . .
C21 C 0.2615(3) 0.3903(2) 0.47915(5) 0.0465(5) Uani 1 1 d . . .
H21A H 0.3891 0.3830 0.4830 0.056 Uiso 1 1 calc R . .
H21B H 0.2358 0.4828 0.4727 0.056 Uiso 1 1 calc R . .
C22 C 0.1705(3) 0.3595(2) 0.51269(5) 0.0451(5) Uani 1 1 d . . .
H22A H 0.1972 0.2674 0.5193 0.054 Uiso 1 1 calc R . .
H22B H 0.0428 0.3660 0.5089 0.054 Uiso 1 1 calc R . .
C23 C 0.2222(3) 0.4498(2) 0.54234(5) 0.0467(5) Uani 1 1 d . . .
H23A H 0.3503 0.4446 0.5458 0.056 Uiso 1 1 calc R . .
H23B H 0.1934 0.5417 0.5358 0.056 Uiso 1 1 calc R . .
C24 C 0.1347(3) 0.4183(2) 0.57622(5) 0.0455(5) Uani 1 1 d . . .
H24A H 0.0070 0.4283 0.5731 0.055 Uiso 1 1 calc R . .
H24B H 0.1580 0.3249 0.5821 0.055 Uiso 1 1 calc R . .
C25 C 0.1934(3) 0.5037(2) 0.60626(5) 0.0487(5) Uani 1 1 d . . .
H25A H 0.3206 0.4916 0.6098 0.058 Uiso 1 1 calc R . .
H25B H 0.1734 0.5972 0.6001 0.058 Uiso 1 1 calc R . .
C26 C 0.1029(3) 0.4755(2) 0.63992(5) 0.0549(6) Uani 1 1 d . . .
H26A H 0.1237 0.3822 0.6463 0.066 Uiso 1 1 calc R . .
H26B H -0.0244 0.4871 0.6365 0.066 Uiso 1 1 calc R . .
C27 C 0.1627(4) 0.5625(3) 0.66956(6) 0.0653(7) Uani 1 1 d . . .
H27A H 0.0910 0.5449 0.6898 0.098 Uiso 1 1 calc R . .
H27B H 0.1505 0.6553 0.6629 0.098 Uiso 1 1 calc R . .
H27C H 0.2853 0.5437 0.6751 0.098 Uiso 1 1 calc R . .

loop_
_atom_site_aniso_label
_atom_site_aniso_U_11
_atom_site_aniso_U_22
_atom_site_aniso_U_33
_atom_site_aniso_U_23
_atom_site_aniso_U_13
_atom_site_aniso_U_12
Cl1 0.0374(3) 0.0425(3) 0.0517(3) -0.0024(2) -0.0008(2) 0.0052(2)
O11 0.0963(14) 0.0383(9) 0.0935(14) -0.0074(9) 0.0320(11) -0.0008(9)
O12 0.0423(9) 0.1076(15) 0.0628(10) 0.0232(10) -0.0005(8) 0.0198(9)
O13 0.0536(10) 0.0536(11) 0.153(2) -0.0109(12) -0.0077(11) -0.0115(9)
O14 0.0794(13) 0.140(2) 0.0439(10) 0.0103(11) 0.0023(9) 0.0312(13)
N1 0.0404(9) 0.0345(9) 0.0328(8) 0.0009(7) 0.0029(7) -0.0036(7)
N2 0.0380(8) 0.0405(9) 0.0316(8) 0.0031(7) 0.0017(6) -0.0048(8)
C1 0.0433(11) 0.0356(11) 0.0349(10) -0.0019(8) 0.0029(8) -0.0020(9)
C2 0.0422(11) 0.0385(11) 0.0510(12) 0.0100(10) 0.0042(9) 0.0070(9)
C3 0.0399(11) 0.0406(12) 0.0483(12) 0.0040(9) 0.0078(9) 0.0055(9)
C4 0.0569(13) 0.0353(11) 0.0381(11) 0.0030(9) 0.0082(9) -0.0107(10)
C5 0.0494(12) 0.0374(11) 0.0376(11) 0.0026(9) -0.0001(9) -0.0044(9)
C6 0.0526(12) 0.0394(11) 0.0384(11) -0.0005(9) 0.0034(9) -0.0053(10)
C7 0.0622(14) 0.0412(12) 0.0389(12) 0.0036(9) -0.0019(10) -0.0069(10)
C8 0.0575(13) 0.0424(12) 0.0395(12) 0.0018(9) 0.0027(10) -0.0047(10)
C9 0.0635(14) 0.0436(12) 0.0395(12) 0.0054(10) -0.0013(10) -0.0069(11)
C10 0.0555(13) 0.0424(12) 0.0403(11) 0.0017(10) 0.0020(10) -0.0034(10)
C11 0.0583(13) 0.0464(13) 0.0405(12) 0.0075(10) -0.0017(10) -0.0058(11)
C12 0.0543(13) 0.0472(13) 0.0434(12) 0.0038(10) 0.0034(10) -0.0041(10)
C13 0.0587(14) 0.0603(15) 0.0426(12) 0.0075(11) 0.0000(10) -0.0055(12)
C14 0.0744(17) 0.0791(19) 0.0504(14) 0.0105(13) 0.0083(12) -0.0142(15)
C15 0.116(3) 0.138(3) 0.0476(16) 0.0216(18) 0.0073(16) -0.030(2)
C16 0.0440(11) 0.0529(13) 0.0378(11) 0.0032(10) 0.0078(9) -0.0087(10)
C17 0.0469(12) 0.0518(13) 0.0382(11) 0.0005(9) 0.0051(9) -0.0055(10)
C18 0.0518(12) 0.0459(12) 0.0373(11) 0.0031(10) 0.0063(9) -0.0004(10)
C19 0.0505(12) 0.0518(13) 0.0391(11) 0.0013(10) 0.0044(9) -0.0005(10)
C20 0.0531(12) 0.0434(12) 0.0383(11) 0.0028(9) 0.0053(9) 0.0045(10)
C21 0.0532(13) 0.0478(13) 0.0385(11) 0.0027(10) 0.0036(10) 0.0011(10)
C22 0.0545(13) 0.0425(12) 0.0384(11) 0.0021(9) 0.0037(9) 0.0042(10)
C23 0.0550(13) 0.0462(12) 0.0389(11) 0.0022(10) 0.0016(10) 0.0020(10)
C24 0.0559(13) 0.0407(12) 0.0399(11) 0.0036(9) 0.0031(10) 0.0042(10)
C25 0.0598(14) 0.0455(12) 0.0409(12) 0.0027(10) 0.0013(10) 0.0053(11)
C26 0.0764(16) 0.0470(13) 0.0413(13) 0.0038(10) 0.0044(11) 0.0052(12)
C27 0.0894(19) 0.0660(17) 0.0406(13) -0.0022(12) -0.0003(12) 0.0181(14)

loop_
_atom_type_symbol
_atom_type_description
_atom_type_scat_dispersion_real
_atom_type_scat_dispersion_imag
_atom_type_scat_source
C C 0.0033 0.0016 'International Tables Vol C Tables 4.2.6.8 and 6.1.1.4'
H H 0.0000 0.0000 'International Tables Vol C Tables 4.2.6.8 and 6.1.1.4'
N N 0.0061 0.0033 'International Tables Vol C Tables 4.2.6.8 and 6.1.1.4'
O O 0.0106 0.0060 'International Tables Vol C Tables 4.2.6.8 and 6.1.1.4'
Cl Cl 0.1484 0.1585 'International Tables Vol C Tables 4.2.6.8 and 6.1.1.4'

loop_
_geom_angle_atom_site_label_1
_geom_angle_atom_site_label_2
_geom_angle_atom_site_label_3
_geom_angle
_geom_angle_site_symmetry_1
_geom_angle_site_symmetry_3
_geom_angle_publ_flag
O13 Cl1 O11 108.06(12) . . ?
O13 Cl1 O12 109.85(12) . . ?
O11 Cl1 O12 110.80(13) . . ?
O13 Cl1 O14 110.78(14) . . ?
O11 Cl1 O14 108.82(12) . . ?
O12 Cl1 O14 108.54(10) . . ?
C1 N1 C3 108.32(16) . . ?
C1 N1 C4 127.05(17) . . ?
C3 N1 C4 124.62(16) . . ?
C1 N2 C2 108.27(16) . . ?
C1 N2 C16 126.08(17) . . ?
C2 N2 C16 125.56(17) . . ?
N1 C1 N2 108.87(17) . . ?
N1 C1 H1A 125.6 . . ?
N2 C1 H1A 125.6 . . ?
C3 C2 N2 107.47(18) . . ?
C3 C2 H2A 126.3 . . ?
N2 C2 H2A 126.3 . . ?
C2 C3 N1 107.07(18) . . ?
C2 C3 H3A 126.5 . . ?
N1 C3 H3A 126.5 . . ?
N1 C4 C5 112.52(16) . . ?
N1 C4 H4A 109.1 . . ?
C5 C4 H4A 109.1 . . ?
N1 C4 H4B 109.1 . . ?
C5 C4 H4B 109.1 . . ?
H4A C4 H4B 107.8 . . ?
C4 C5 C6 111.44(16) . . ?
C4 C5 H5A 109.3 . . ?
C6 C5 H5A 109.3 . . ?
C4 C5 H5B 109.3 . . ?
C6 C5 H5B 109.3 . . ?
H5A C5 H5B 108.0 . . ?
C7 C6 C5 113.73(17) . . ?
C7 C6 H6A 108.8 . . ?
C5 C6 H6A 108.8 . . ?
C7 C6 H6B 108.8 . . ?
C5 C6 H6B 108.8 . . ?
H6A C6 H6B 107.7 . . ?
C6 C7 C8 114.18(17) . . ?
C6 C7 H7A 108.7 . . ?
C8 C7 H7A 108.7 . . ?
C6 C7 H7B 108.7 . . ?
C8 C7 H7B 108.7 . . ?
H7A C7 H7B 107.6 . . ?
C9 C8 C7 113.80(18) . . ?
C9 C8 H8A 108.8 . . ?
C7 C8 H8A 108.8 . . ?
C9 C8 H8B 108.8 . . ?
C7 C8 H8B 108.8 . . ?
H8A C8 H8B 107.7 . . ?
C10 C9 C8 114.28(18) . . ?
C10 C9 H9A 108.7 . . ?
C8 C9 H9A 108.7 . . ?
C10 C9 H9B 108.7 . . ?
C8 C9 H9B 108.7 . . ?
H9A C9 H9B 107.6 . . ?
C9 C10 C11 113.94(18) . . ?
C9 C10 H10A 108.8 . . ?
C11 C10 H10A 108.8 . . ?
C9 C10 H10B 108.8 . . ?
C11 C10 H10B 108.8 . . ?
H10A C10 H10B 107.7 . . ?
C12 C11 C10 113.96(18) . . ?
C12 C11 H11B 108.8 . . ?
C10 C11 H11B 108.8 . . ?
C12 C11 H11C 108.8 . . ?
C10 C11 H11C 108.8 . . ?
H11B C11 H11C 107.7 . . ?
C13 C12 C11 114.77(18) . . ?
C13 C12 H12B 108.6 . . ?
C11 C12 H12B 108.6 . . ?
C13 C12 H12C 108.6 . . ?
C11 C12 H12C 108.6 . . ?
H12B C12 H12C 107.6 . . ?
C12 C13 C14 113.6(2) . . ?
C12 C13 H13B 108.8 . . ?
C14 C13 H13B 108.8 . . ?
C12 C13 H13C 108.8 . . ?
C14 C13 H13C 108.8 . . ?
H13B C13 H13C 107.7 . . ?
C15 C14 C13 114.5(2) . . ?
C15 C14 H14B 108.6 . . ?
C13 C14 H14B 108.6 . . ?
C15 C14 H14C 108.6 . . ?
C13 C14 H14C 108.6 . . ?
H14B C14 H14C 107.6 . . ?
C14 C15 H15A 109.5 . . ?
C14 C15 H15B 109.5 . . ?
H15A C15 H15B 109.5 . . ?
C14 C15 H15C 109.5 . . ?
H15A C15 H15C 109.5 . . ?
H15B C15 H15C 109.5 . . ?
N2 C16 C17 111.78(16) . . ?
N2 C16 H16A 109.3 . . ?
C17 C16 H16A 109.3 . . ?
N2 C16 H16B 109.3 . . ?
C17 C16 H16B 109.3 . . ?
H16A C16 H16B 107.9 . . ?
C16 C17 C18 113.23(17) . . ?
C16 C17 H17A 108.9 . . ?
C18 C17 H17A 108.9 . . ?
C16 C17 H17B 108.9 . . ?
C18 C17 H17B 108.9 . . ?
H17A C17 H17B 107.7 . . ?
C19 C18 C17 112.75(18) . . ?
C19 C18 H18A 109.0 . . ?
C17 C18 H18A 109.0 . . ?
C19 C18 H18B 109.0 . . ?
C17 C18 H18B 109.0 . . ?
H18A C18 H18B 107.8 . . ?
C18 C19 C20 114.74(18) . . ?
C18 C19 H19A 108.6 . . ?
C20 C19 H19A 108.6 . . ?
C18 C19 H19B 108.6 . . ?
C20 C19 H19B 108.6 . . ?
H19A C19 H19B 107.6 . . ?
C19 C20 C21 113.37(18) . . ?
C19 C20 H20A 108.9 . . ?
C21 C20 H20A 108.9 . . ?
C19 C20 H20B 108.9 . . ?
C21 C20 H20B 108.9 . . ?
H20A C20 H20B 107.7 . . ?
C22 C21 C20 114.68(18) . . ?
C22 C21 H21A 108.6 . . ?
C20 C21 H21A 108.6 . . ?
C22 C21 H21B 108.6 . . ?
C20 C21 H21B 108.6 . . ?
H21A C21 H21B 107.6 . . ?
C21 C22 C23 113.99(18) . . ?
C21 C22 H22A 108.8 . . ?
C23 C22 H22A 108.8 . . ?
C21 C22 H22B 108.8 . . ?
C23 C22 H22B 108.8 . . ?
H22A C22 H22B 107.6 . . ?
C24 C23 C22 114.51(18) . . ?
C24 C23 H23A 108.6 . . ?
C22 C23 H23A 108.6 . . ?
C24 C23 H23B 108.6 . . ?
C22 C23 H23B 108.6 . . ?
H23A C23 H23B 107.6 . . ?
C25 C24 C23 114.55(18) . . ?
C25 C24 H24A 108.6 . . ?
C23 C24 H24A 108.6 . . ?
C25 C24 H24B 108.6 . . ?
C23 C24 H24B 108.6 . . ?
H24A C24 H24B 107.6 . . ?
C26 C25 C24 114.86(19) . . ?
C26 C25 H25A 108.6 . . ?
C24 C25 H25A 108.6 . . ?
C26 C25 H25B 108.6 . . ?
C24 C25 H25B 108.6 . . ?
H25A C25 H25B 107.5 . . ?
C25 C26 C27 114.0(2) . . ?
C25 C26 H26A 108.8 . . ?
C27 C26 H26A 108.8 . . ?
C25 C26 H26B 108.8 . . ?
C27 C26 H26B 108.8 . . ?
H26A C26 H26B 107.6 . . ?
C26 C27 H27A 109.5 . . ?
C26 C27 H27B 109.5 . . ?
H27A C27 H27B 109.5 . . ?
C26 C27 H27C 109.5 . . ?
H27A C27 H27C 109.5 . . ?
H27B C27 H27C 109.5 . . ?

loop_
_geom_bond_atom_site_label_1
_geom_bond_atom_site_label_2
_geom_bond_distance
_geom_bond_site_symmetry_2
_geom_bond_publ_flag
Cl1 O13 1.4102(18) . ?
Cl1 O11 1.4127(17) . ?
Cl1 O12 1.4207(16) . ?
Cl1 O14 1.4348(18) . ?
N1 C1 1.322(2) . ?
N1 C3 1.372(3) . ?
N1 C4 1.469(2) . ?
N2 C1 1.324(2) . ?
N2 C2 1.367(3) . ?
N2 C16 1.468(2) . ?
C1 H1A 0.9500 . ?
C2 C3 1.338(3) . ?
C2 H2A 0.9500 . ?
C3 H3A 0.9500 . ?
C4 C5 1.509(3) . ?
C4 H4A 0.9900 . ?
C4 H4B 0.9900 . ?
C5 C6 1.518(3) . ?
C5 H5A 0.9900 . ?
C5 H5B 0.9900 . ?
C6 C7 1.514(3) . ?
C6 H6A 0.9900 . ?
C6 H6B 0.9900 . ?
C7 C8 1.516(3) . ?
C7 H7A 0.9900 . ?
C7 H7B 0.9900 . ?
C8 C9 1.515(3) . ?
C8 H8A 0.9900 . ?
C8 H8B 0.9900 . ?
C9 C10 1.514(3) . ?
C9 H9A 0.9900 . ?
C9 H9B 0.9900 . ?
C10 C11 1.520(3) . ?
C10 H10A 0.9900 . ?
C10 H10B 0.9900 . ?
C11 C12 1.510(3) . ?
C11 H11B 0.9900 . ?
C11 H11C 0.9900 . ?
C12 C13 1.506(3) . ?
C12 H12B 0.9900 . ?
C12 H12C 0.9900 . ?
C13 C14 1.514(3) . ?
C13 H13B 0.9900 . ?
C13 H13C 0.9900 . ?
C14 C15 1.490(4) . ?
C14 H14B 0.9900 . ?
C14 H14C 0.9900 . ?
C15 H15A 0.9800 . ?
C15 H15B 0.9800 . ?
C15 H15C 0.9800 . ?
C16 C17 1.510(3) . ?
C16 H16A 0.9900 . ?
C16 H16B 0.9900 . ?
C17 C18 1.519(3) . ?
C17 H17A 0.9900 . ?
C17 H17B 0.9900 . ?
C18 C19 1.519(3) . ?
C18 H18A 0.9900 . ?
C18 H18B 0.9900 . ?
C19 C20 1.519(3) . ?
C19 H19A 0.9900 . ?
C19 H19B 0.9900 . ?
C20 C21 1.520(3) . ?
C20 H20A 0.9900 . ?
C20 H20B 0.9900 . ?
C21 C22 1.516(3) . ?
C21 H21A 0.9900 . ?
C21 H21B 0.9900 . ?
C22 C23 1.520(3) . ?
C22 H22A 0.9900 . ?
C22 H22B 0.9900 . ?
C23 C24 1.517(3) . ?
C23 H23A 0.9900 . ?
C23 H23B 0.9900 . ?
C24 C25 1.516(3) . ?
C24 H24A 0.9900 . ?
C24 H24B 0.9900 . ?
C25 C26 1.513(3) . ?
C25 H25A 0.9900 . ?
C25 H25B 0.9900 . ?
C26 C27 1.517(3) . ?
C26 H26A 0.9900 . ?
C26 H26B 0.9900 . ?
C27 H27A 0.9800 . ?
C27 H27B 0.9800 . ?
C27 H27C 0.9800 . ?

loop_
_cod_related_entry_id
_cod_related_entry_database
_cod_related_entry_code
1 ChemSpider 30653166
